data_2221053
loop_
_publ_author_name
'Zeng, Jin-Ping'
'Zhang, Yun-Qian'
'Xue, Sai-Feng'
'Zhu, Qian-Jiang'
'Tao, Zhu'

_publ_section_title
;
 2,2'-(Heptane-1,7-diyl)dibenzimidazolium chloride nitrate monohydrate
;
_journal_coeditor_code EZ2159
_journal_issue 3
_journal_name_full 'Acta Crystallographica Section E'
_journal_page_first o620
_journal_paper_doi 10.1107/S1600536809006370
_journal_volume 65
_journal_year 2009
_chemical_formula_iupac 'C21 H26 N4 2+, Cl -, N O3 -, H2 O'
_chemical_formula_moiety 'C21 H26 N4 2+, Cl -, N O3 -, H2 O'
_chemical_formula_sum 'C21 H28 Cl N5 O4'
_chemical_formula_weight 449.93
_chemical_name_systematic
;
2,2'-(Heptane-1,7-diyl)dibenzimidazolium chloride nitrate monohydrate
;
_space_group_IT_number 29
_symmetry_cell_setting orthorhombic
_symmetry_space_group_name_Hall 'P 2c -2ac'
_symmetry_space_group_name_H-M 'P c a 21'
_atom_sites_solution_hydrogens geom
_atom_sites_solution_primary direct
_atom_sites_solution_secondary difmap
_audit_creation_method SHELXL-97
_cell_angle_alpha 90.00
_cell_angle_beta 90.00
_cell_angle_gamma 90.00
_cell_formula_units_Z 4
_cell_length_a 24.462(10)
_cell_length_b 5.102(2)
_cell_length_c 18.210(7)
_cell_measurement_reflns_used 3986
_cell_measurement_temperature 293(2)
_cell_measurement_theta_max 25.09
_cell_measurement_theta_min 1.66
_cell_volume 2272.7(16)
_computing_cell_refinement 'SAINT (Bruker, 2005)'
_computing_data_collection 'APEX2 (Bruker, 2005)'
_computing_data_reduction 'SAINT (Bruker, 2005)'
_computing_molecular_graphics 'ORTEP-3 for Windows (Farrugia, 1997)'
_computing_publication_material 'WinGX (Farrugia, 1999)'
_computing_structure_refinement 'SHELXL97 (Sheldrick, 2008)'
_computing_structure_solution 'SHELXS97 (Sheldrick, 2008)'
_diffrn_ambient_temperature 293(2)
_diffrn_measured_fraction_theta_full 0.999
_diffrn_measured_fraction_theta_max 0.999
_diffrn_measurement_device_type 'Bruker SMART APEXII CCD area-detector'
_diffrn_measurement_method '\f and \w'
_diffrn_radiation_monochromator graphite
_diffrn_radiation_source 'fine-focus sealed tube'
_diffrn_radiation_type MoK\a
_diffrn_radiation_wavelength 0.71073
_diffrn_reflns_av_R_equivalents 0.0626
_diffrn_reflns_av_sigmaI/netI 0.0402
_diffrn_reflns_limit_h_max 29
_diffrn_reflns_limit_h_min -26
_diffrn_reflns_limit_k_max 6
_diffrn_reflns_limit_k_min -6
_diffrn_reflns_limit_l_max 21
_diffrn_reflns_limit_l_min -21
_diffrn_reflns_number 14275
_diffrn_reflns_theta_full 25.09
_diffrn_reflns_theta_max 25.09
_diffrn_reflns_theta_min 1.66
_diffrn_standards_number 0
_exptl_absorpt_coefficient_mu 0.205
_exptl_absorpt_correction_T_max 0.9640
_exptl_absorpt_correction_T_min 0.9392
_exptl_absorpt_correction_type multi-scan
_exptl_absorpt_process_details '(SADABS; Bruker, 2005)'
_exptl_crystal_colour colorless
_exptl_crystal_density_diffrn 1.315
_exptl_crystal_density_method 'not measured'
_exptl_crystal_description prism
_exptl_crystal_F_000 952
_exptl_crystal_size_max 0.31
_exptl_crystal_size_mid 0.22
_exptl_crystal_size_min 0.18
_refine_diff_density_max 0.194
_refine_diff_density_min -0.173
_refine_ls_extinction_method none
_refine_ls_goodness_of_fit_ref 1.033
_refine_ls_hydrogen_treatment mixed
_refine_ls_matrix_type full
_refine_ls_number_parameters 288
_refine_ls_number_reflns 2086
_refine_ls_number_restraints 5
_refine_ls_restrained_S_all 1.069
_refine_ls_R_factor_all 0.0593
_refine_ls_R_factor_gt 0.0377
_refine_ls_shift/su_max 0.000
_refine_ls_shift/su_mean 0.000
_refine_ls_structure_factor_coef Fsqd
_refine_ls_weighting_details 'calc w=1/[\s^2^(Fo^2^)+(0.0385P)^2^+0.1227P] where P=(Fo^2^+2Fc^2^)/3'
_refine_ls_weighting_scheme calc
_refine_ls_wR_factor_gt 0.0760
_refine_ls_wR_factor_ref 0.0835
_reflns_number_gt 1619
_reflns_number_total 2086
_reflns_threshold_expression I>2\s(I)
_cod_data_source_file ez2159.cif
_cod_data_source_block I
_cod_original_cell_volume 2272.5(15)
_cod_database_code 2221053
_cod_database_fobs_code 2221053

loop_
_symmetry_equiv_pos_as_xyz
'x, y, z'
'-x, -y, z+1/2'
'-x+1/2, y, z+1/2'
'x+1/2, -y, z'

loop_
_atom_site_type_symbol
_atom_site_label
_atom_site_fract_x
_atom_site_fract_y
_atom_site_fract_z
_atom_site_U_iso_or_equiv
_atom_site_adp_type
_atom_site_calc_flag
_atom_site_refinement_flags
_atom_site_occupancy
_atom_site_disorder_assembly
_atom_site_disorder_group
C C1 0.31252(16) 0.2574(8) 0.5321(2) 0.0467(10) Uani d . 1 . .
H H1 0.3358 0.1258 0.5156 0.056 Uiso calc R 1 . .
C C2 0.28978(16) 0.4345(8) 0.4846(2) 0.0538(11) Uani d . 1 . .
H H2 0.2975 0.4226 0.4347 0.065 Uiso calc R 1 . .
C C3 0.25529(18) 0.6318(8) 0.5097(3) 0.0548(11) Uani d . 1 . .
H H3 0.2410 0.7496 0.4758 0.066 Uiso calc R 1 . .
C C4 0.24142(16) 0.6603(7) 0.5822(3) 0.0504(11) Uani d . 1 . .
H H4 0.2180 0.7923 0.5981 0.061 Uiso calc R 1 . .
C C5 0.26436(14) 0.4805(7) 0.6308(2) 0.0409(9) Uani d . 1 . .
C C6 0.29941(15) 0.2824(7) 0.60581(19) 0.0391(9) Uani d . 1 . .
C C7 0.29322(16) 0.2498(7) 0.7275(2) 0.0397(9) Uani d . 1 . .
C C8 0.30248(17) 0.1623(8) 0.8034(2) 0.0487(10) Uani d . 1 . .
H H8A 0.3179 -0.0129 0.8023 0.058 Uiso calc R 1 . .
H H8B 0.2675 0.1516 0.8282 0.058 Uiso calc R 1 . .
C C9 0.34010(15) 0.3376(7) 0.8482(2) 0.0443(10) Uani d . 1 . .
H H9A 0.3235 0.5092 0.8537 0.053 Uiso calc R 1 . .
H H9B 0.3745 0.3594 0.8224 0.053 Uiso calc R 1 . .
C C10 0.35076(16) 0.2195(7) 0.9238(2) 0.0440(10) Uani d . 1 . .
H H10A 0.3159 0.1796 0.9466 0.053 Uiso calc R 1 . .
H H10B 0.3703 0.0555 0.9176 0.053 Uiso calc R 1 . .
C C11 0.38324(16) 0.3936(8) 0.9753(2) 0.0445(10) Uani d . 1 . .
H H11A 0.3640 0.5584 0.9818 0.053 Uiso calc R 1 . .
H H11B 0.4185 0.4316 0.9534 0.053 Uiso calc R 1 . .
C C12 0.39191(15) 0.2656(7) 1.0503(2) 0.0478(11) Uani d . 1 . .
H H12A 0.3571 0.1985 1.0675 0.057 Uiso calc R 1 . .
H H12B 0.4163 0.1173 1.0442 0.057 Uiso calc R 1 . .
C C13 0.41530(16) 0.4448(8) 1.1086(2) 0.0479(10) Uani d . 1 . .
H H13A 0.3891 0.5820 1.1197 0.057 Uiso calc R 1 . .
H H13B 0.4483 0.5271 1.0901 0.057 Uiso calc R 1 . .
C C14 0.42850(16) 0.2939(7) 1.1783(2) 0.0475(9) Uani d . 1 . .
H H14A 0.3978 0.1810 1.1899 0.057 Uiso calc R 1 . .
H H14B 0.4598 0.1819 1.1688 0.057 Uiso calc R 1 . .
C C15 0.44061(15) 0.4573(7) 1.2432(2) 0.0415(9) Uani d . 1 . .
C C16 0.47804(15) 0.7535(7) 1.3163(2) 0.0424(9) Uani d . 1 . .
C C17 0.44065(15) 0.6095(8) 1.3572(2) 0.0442(10) Uani d . 1 . .
C C18 0.43226(17) 0.6605(9) 1.4312(2) 0.0579(12) Uani d . 1 . .
H H18 0.4077 0.5627 1.4589 0.070 Uiso calc R 1 . .
C C19 0.46186(18) 0.8618(10) 1.4617(3) 0.0627(12) Uani d . 1 . .
H H19 0.4571 0.9006 1.5112 0.075 Uiso calc R 1 . .
C C20 0.4989(2) 1.0102(10) 1.4205(3) 0.0607(12) Uani d . 1 . .
H H20 0.5176 1.1473 1.4428 0.073 Uiso calc R 1 . .
C C21 0.50813(17) 0.9566(8) 1.3469(2) 0.0528(11) Uani d . 1 . .
H H21 0.5333 1.0519 1.3194 0.063 Uiso calc R 1 . .
N N1 0.31566(11) 0.1448(6) 0.66844(17) 0.0403(7) Uani d . 1 . .
H H1A 0.3371 0.0113 0.6685 0.048 Uiso calc R 1 . .
N N2 0.26120(12) 0.4500(6) 0.70671(16) 0.0417(8) Uani d . 1 . .
H H2A 0.2418 0.5447 0.7357 0.050 Uiso calc R 1 . .
N N3 0.41815(12) 0.4278(6) 1.30898(16) 0.0429(8) Uani d . 1 . .
H H3A 0.3935 0.3142 1.3201 0.051 Uiso calc R 1 . .
N N4 0.47645(12) 0.6521(6) 1.24534(17) 0.0430(8) Uani d . 1 . .
H H4A 0.4956 0.7069 1.2088 0.052 Uiso calc R 1 . .
N N5 0.32105(13) 0.8845(7) 1.2993(2) 0.0466(8) Uani d . 1 . .
O O1 0.32896(15) 0.9063(7) 1.23308(19) 0.0857(11) Uani d . 1 . .
O O2 0.34026(11) 1.0441(6) 1.34445(16) 0.0608(8) Uani d . 1 . .
O O1W 0.46016(12) 0.2164(7) 0.62756(17) 0.0558(8) Uani d D 1 . .
O O3 0.29200(12) 0.6979(5) 1.32219(16) 0.0584(8) Uani d . 1 . .
Cl Cl1 0.40293(4) -0.28231(18) 0.68522(7) 0.0628(3) Uani d . 1 . .
H H1WA 0.4422(19) 0.087(7) 0.654(3) 0.11(2) Uiso d D 1 . .
H H1WB 0.4403(18) 0.347(6) 0.633(3) 0.10(2) Uiso d D 1 . .

loop_
_atom_site_aniso_label
_atom_site_aniso_U_11
_atom_site_aniso_U_22
_atom_site_aniso_U_33
_atom_site_aniso_U_12
_atom_site_aniso_U_13
_atom_site_aniso_U_23
C1 0.039(2) 0.050(2) 0.051(3) -0.0075(19) 0.001(2) -0.007(2)
C2 0.052(3) 0.058(3) 0.051(3) -0.013(2) -0.005(2) 0.001(2)
C3 0.055(3) 0.058(3) 0.052(3) -0.014(2) -0.015(2) 0.010(2)
C4 0.041(2) 0.039(2) 0.072(3) -0.0037(18) -0.011(2) 0.003(2)
C5 0.038(2) 0.042(2) 0.042(2) -0.0061(18) -0.0078(19) -0.0017(19)
C6 0.034(2) 0.040(2) 0.043(2) -0.0050(17) -0.0119(18) -0.0048(18)
C7 0.036(2) 0.040(2) 0.043(2) -0.0067(18) -0.0029(18) 0.0000(18)
C8 0.047(2) 0.049(2) 0.050(3) -0.009(2) -0.0036(19) 0.003(2)
C9 0.044(2) 0.040(2) 0.049(2) -0.0033(18) -0.0060(19) 0.0042(19)
C10 0.043(2) 0.041(2) 0.048(2) -0.0021(18) -0.0019(19) 0.0014(19)
C11 0.039(2) 0.050(2) 0.045(2) 0.0013(18) -0.0053(18) 0.0036(19)
C12 0.046(3) 0.048(3) 0.049(3) -0.0009(19) -0.001(2) 0.004(2)
C13 0.046(2) 0.044(2) 0.053(2) -0.0043(19) -0.006(2) 0.004(2)
C14 0.055(2) 0.043(2) 0.044(2) 0.0017(18) -0.004(2) -0.001(2)
C15 0.039(2) 0.040(2) 0.046(2) 0.0059(18) -0.0013(19) 0.004(2)
C16 0.035(2) 0.044(2) 0.049(2) 0.0078(18) -0.0055(19) -0.002(2)
C17 0.037(2) 0.049(2) 0.046(2) 0.0086(19) -0.002(2) -0.005(2)
C18 0.049(3) 0.075(3) 0.050(3) 0.008(2) 0.002(2) -0.004(2)
C19 0.056(3) 0.076(3) 0.055(3) 0.010(3) -0.009(2) -0.022(3)
C20 0.058(3) 0.052(3) 0.072(3) 0.007(2) -0.025(2) -0.010(2)
C21 0.042(2) 0.050(3) 0.066(3) 0.005(2) -0.015(2) 0.000(2)
N1 0.0339(16) 0.0401(17) 0.047(2) 0.0016(14) -0.0051(16) -0.0020(16)
N2 0.0368(17) 0.0398(18) 0.049(2) 0.0008(15) -0.0004(15) -0.0055(15)
N3 0.0347(17) 0.0455(19) 0.048(2) 0.0013(15) 0.0025(15) 0.0002(17)
N4 0.0441(19) 0.0424(18) 0.043(2) 0.0015(15) -0.0007(16) 0.0003(15)
N5 0.0362(18) 0.042(2) 0.062(2) 0.0067(16) -0.0008(18) 0.0029(19)
O1 0.105(3) 0.096(3) 0.056(2) -0.042(2) 0.014(2) -0.002(2)
O2 0.0548(18) 0.0584(18) 0.069(2) -0.0157(15) 0.0000(16) -0.0166(17)
O1W 0.0483(18) 0.058(2) 0.061(2) -0.0063(16) 0.0040(15) -0.0109(17)
O3 0.0575(18) 0.0548(18) 0.0628(19) -0.0141(15) -0.0010(16) 0.0030(15)
Cl1 0.0477(6) 0.0446(5) 0.0960(9) 0.0035(5) -0.0071(6) 0.0021(6)

loop_
_atom_type_symbol
_atom_type_description
_atom_type_scat_dispersion_real
_atom_type_scat_dispersion_imag
_atom_type_scat_source
C C 0.0033 0.0016 'International Tables Vol C Tables 4.2.6.8 and 6.1.1.4'
H H 0.0000 0.0000 'International Tables Vol C Tables 4.2.6.8 and 6.1.1.4'
N N 0.0061 0.0033 'International Tables Vol C Tables 4.2.6.8 and 6.1.1.4'
O O 0.0106 0.0060 'International Tables Vol C Tables 4.2.6.8 and 6.1.1.4'
Cl Cl 0.1484 0.1585 'International Tables Vol C Tables 4.2.6.8 and 6.1.1.4'

loop_
_geom_angle_atom_site_label_1
_geom_angle_atom_site_label_2
_geom_angle_atom_site_label_3
_geom_angle_site_symmetry_1
_geom_angle_site_symmetry_3
_geom_angle
_geom_angle_publ_flag
C2 C1 C6 . . 117.2(4) ?
C2 C1 H1 . . 121.4 ?
C6 C1 H1 . . 121.4 ?
C1 C2 C3 . . 121.1(4) ?
C1 C2 H2 . . 119.4 ?
C3 C2 H2 . . 119.4 ?
C4 C3 C2 . . 122.9(4) ?
C4 C3 H3 . . 118.6 ?
C2 C3 H3 . . 118.6 ?
C3 C4 C5 . . 116.3(4) ?
C3 C4 H4 . . 121.9 ?
C5 C4 H4 . . 121.9 ?
N2 C5 C4 . . 133.0(4) ?
N2 C5 C6 . . 106.0(3) ?
C4 C5 C6 . . 121.0(4) ?
C1 C6 N1 . . 132.7(4) ?
C1 C6 C5 . . 121.5(4) ?
N1 C6 C5 . . 105.7(3) ?
N1 C7 N2 . . 108.8(3) ?
N1 C7 C8 . . 125.3(4) ?
N2 C7 C8 . . 125.9(4) ?
C7 C8 C9 . . 114.7(3) ?
C7 C8 H8A . . 108.6 ?
C9 C8 H8A . . 108.6 ?
C7 C8 H8B . . 108.6 ?
C9 C8 H8B . . 108.6 ?
H8A C8 H8B . . 107.6 ?
C8 C9 C10 . . 110.8(3) ?
C8 C9 H9A . . 109.5 ?
C10 C9 H9A . . 109.5 ?
C8 C9 H9B . . 109.5 ?
C10 C9 H9B . . 109.5 ?
H9A C9 H9B . . 108.1 ?
C11 C10 C9 . . 114.6(3) ?
C11 C10 H10A . . 108.6 ?
C9 C10 H10A . . 108.6 ?
C11 C10 H10B . . 108.6 ?
C9 C10 H10B . . 108.6 ?
H10A C10 H10B . . 107.6 ?
C10 C11 C12 . . 112.0(3) ?
C10 C11 H11A . . 109.2 ?
C12 C11 H11A . . 109.2 ?
C10 C11 H11B . . 109.2 ?
C12 C11 H11B . . 109.2 ?
H11A C11 H11B . . 107.9 ?
C13 C12 C11 . . 114.9(3) ?
C13 C12 H12A . . 108.5 ?
C11 C12 H12A . . 108.5 ?
C13 C12 H12B . . 108.5 ?
C11 C12 H12B . . 108.5 ?
H12A C12 H12B . . 107.5 ?
C12 C13 C14 . . 111.1(3) ?
C12 C13 H13A . . 109.4 ?
C14 C13 H13A . . 109.4 ?
C12 C13 H13B . . 109.4 ?
C14 C13 H13B . . 109.4 ?
H13A C13 H13B . . 108.0 ?
C15 C14 C13 . . 115.2(3) ?
C15 C14 H14A . . 108.5 ?
C13 C14 H14A . . 108.5 ?
C15 C14 H14B . . 108.5 ?
C13 C14 H14B . . 108.5 ?
H14A C14 H14B . . 107.5 ?
N3 C15 N4 . . 109.5(3) ?
N3 C15 C14 . . 125.2(4) ?
N4 C15 C14 . . 125.4(4) ?
C21 C16 C17 . . 122.0(4) ?
C21 C16 N4 . . 131.6(4) ?
C17 C16 N4 . . 106.4(3) ?
C18 C17 C16 . . 121.2(4) ?
C18 C17 N3 . . 132.8(4) ?
C16 C17 N3 . . 106.0(3) ?
C19 C18 C17 . . 117.1(4) ?
C19 C18 H18 . . 121.5 ?
C17 C18 H18 . . 121.5 ?
C18 C19 C20 . . 121.9(4) ?
C18 C19 H19 . . 119.0 ?
C20 C19 H19 . . 119.0 ?
C21 C20 C19 . . 121.2(4) ?
C21 C20 H20 . . 119.4 ?
C19 C20 H20 . . 119.4 ?
C20 C21 C16 . . 116.6(4) ?
C20 C21 H21 . . 121.7 ?
C16 C21 H21 . . 121.7 ?
C7 N1 C6 . . 110.0(3) ?
C7 N1 H1A . . 125.0 ?
C6 N1 H1A . . 125.0 ?
C7 N2 C5 . . 109.4(3) ?
C7 N2 H2A . . 125.3 ?
C5 N2 H2A . . 125.3 ?
C15 N3 C17 . . 109.3(3) ?
C15 N3 H3A . . 125.3 ?
C17 N3 H3A . . 125.3 ?
C15 N4 C16 . . 108.9(3) ?
C15 N4 H4A . . 125.6 ?
C16 N4 H4A . . 125.6 ?
O1 N5 O2 . . 121.9(4) ?
O1 N5 O3 . . 118.9(4) ?
O2 N5 O3 . . 119.2(4) ?
H1WA O1W H1WB . . 104(4) ?

loop_
_geom_bond_atom_site_label_1
_geom_bond_atom_site_label_2
_geom_bond_site_symmetry_2
_geom_bond_distance
_geom_bond_publ_flag
C1 C2 . 1.369(5) ?
C1 C6 . 1.385(5) ?
C1 H1 . 0.9300 ?
C2 C3 . 1.391(6) ?
C2 H2 . 0.9300 ?
C3 C4 . 1.372(6) ?
C3 H3 . 0.9300 ?
C4 C5 . 1.393(5) ?
C4 H4 . 0.9300 ?
C5 N2 . 1.393(4) ?
C5 C6 . 1.402(5) ?
C6 N1 . 1.397(4) ?
C7 N1 . 1.320(5) ?
C7 N2 . 1.341(4) ?
C7 C8 . 1.471(5) ?
C8 C9 . 1.520(5) ?
C8 H8A . 0.9700 ?
C8 H8B . 0.9700 ?
C9 C10 . 1.527(5) ?
C9 H9A . 0.9700 ?
C9 H9B . 0.9700 ?
C10 C11 . 1.516(5) ?
C10 H10A . 0.9700 ?
C10 H10B . 0.9700 ?
C11 C12 . 1.528(5) ?
C11 H11A . 0.9700 ?
C11 H11B . 0.9700 ?
C12 C13 . 1.514(5) ?
C12 H12A . 0.9700 ?
C12 H12B . 0.9700 ?
C13 C14 . 1.519(5) ?
C13 H13A . 0.9700 ?
C13 H13B . 0.9700 ?
C14 C15 . 1.477(5) ?
C14 H14A . 0.9700 ?
C14 H14B . 0.9700 ?
C15 N3 . 1.326(5) ?
C15 N4 . 1.326(5) ?
C16 C21 . 1.387(5) ?
C16 C17 . 1.389(5) ?
C16 N4 . 1.393(5) ?
C17 C18 . 1.388(5) ?
C17 N3 . 1.390(5) ?
C18 C19 . 1.374(6) ?
C18 H18 . 0.9300 ?
C19 C20 . 1.398(7) ?
C19 H19 . 0.9300 ?
C20 C21 . 1.387(6) ?
C20 H20 . 0.9300 ?
C21 H21 . 0.9300 ?
N1 H1A . 0.8600 ?
N2 H2A . 0.8600 ?
N3 H3A . 0.8600 ?
N4 H4A . 0.8600 ?
N5 O1 . 1.227(4) ?
N5 O2 . 1.248(4) ?
N5 O3 . 1.259(4) ?
O1W H1WA . 0.927(19) ?
O1W H1WB . 0.83(2) ?

loop_
_geom_hbond_atom_site_label_D
_geom_hbond_atom_site_label_H
_geom_hbond_atom_site_label_A
_geom_hbond_site_symmetry_A
_geom_hbond_distance_DH
_geom_hbond_distance_HA
_geom_hbond_distance_DA
_geom_hbond_angle_DHA
N1 H1A Cl1 . 0.86 2.22 3.066(3) 167.8
N2 H2A O3 3_554 0.86 1.94 2.778(4) 163.7
N2 H2A O1 3_554 0.86 2.53 3.243(4) 140.9
N2 H2A N5 3_554 0.86 2.59 3.436(5) 168.3
N3 H3A O2 1_545 0.86 1.95 2.807(4) 177.3
N4 H4A O1W 2_665 0.86 1.87 2.730(4) 173.0
O1W H1WA Cl1 . 0.927(19) 2.19(2) 3.088(4) 163(4)
O1W H1WB Cl1 1_565 0.83(2) 2.31(3) 3.099(3) 159(5)
C10 H10A Cg(3) 3_555 0.9700 3.3590 4.148(4) 139.92
C11 H11B Cg(4) 2_564 0.9700 3.2056 4.047(4) 146.08

loop_
_geom_torsion_atom_site_label_1
_geom_torsion_atom_site_label_2
_geom_torsion_atom_site_label_3
_geom_torsion_atom_site_label_4
_geom_torsion_site_symmetry_1
_geom_torsion_site_symmetry_2
_geom_torsion_site_symmetry_3
_geom_torsion_site_symmetry_4
_geom_torsion
_geom_torsion_publ_flag
C6 C1 C2 C3 . . . . 0.4(5) ?
C1 C2 C3 C4 . . . . -0.8(6) ?
C2 C3 C4 C5 . . . . 0.6(6) ?
C3 C4 C5 N2 . . . . 178.3(4) ?
C3 C4 C5 C6 . . . . -0.2(5) ?
C2 C1 C6 N1 . . . . -178.1(4) ?
C2 C1 C6 C5 . . . . 0.0(5) ?
N2 C5 C6 C1 . . . . -179.0(3) ?
C4 C5 C6 C1 . . . . -0.1(5) ?
N2 C5 C6 N1 . . . . -0.4(4) ?
C4 C5 C6 N1 . . . . 178.5(3) ?
N1 C7 C8 C9 . . . . 104.1(4) ?
N2 C7 C8 C9 . . . . -75.1(5) ?
C7 C8 C9 C10 . . . . -175.5(3) ?
C8 C9 C10 C11 . . . . -174.1(3) ?
C9 C10 C11 C12 . . . . 179.3(3) ?
C10 C11 C12 C13 . . . . -169.9(3) ?
C11 C12 C13 C14 . . . . -173.5(3) ?
C12 C13 C14 C15 . . . . -167.8(3) ?
C13 C14 C15 N3 . . . . 130.3(4) ?
C13 C14 C15 N4 . . . . -51.3(5) ?
C21 C16 C17 C18 . . . . -0.9(6) ?
N4 C16 C17 C18 . . . . 179.7(3) ?
C21 C16 C17 N3 . . . . 179.3(3) ?
N4 C16 C17 N3 . . . . -0.1(4) ?
C16 C17 C18 C19 . . . . 1.0(6) ?
N3 C17 C18 C19 . . . . -179.2(4) ?
C17 C18 C19 C20 . . . . 0.1(6) ?
C18 C19 C20 C21 . . . . -1.3(7) ?
C19 C20 C21 C16 . . . . 1.4(6) ?
C17 C16 C21 C20 . . . . -0.3(5) ?
N4 C16 C21 C20 . . . . 178.8(4) ?
N2 C7 N1 C6 . . . . 1.5(4) ?
C8 C7 N1 C6 . . . . -177.9(3) ?
C1 C6 N1 C7 . . . . 177.7(4) ?
C5 C6 N1 C7 . . . . -0.7(4) ?
N1 C7 N2 C5 . . . . -1.8(4) ?
C8 C7 N2 C5 . . . . 177.6(3) ?
C4 C5 N2 C7 . . . . -177.4(4) ?
C6 C5 N2 C7 . . . . 1.3(4) ?
N4 C15 N3 C17 . . . . -0.8(4) ?
C14 C15 N3 C17 . . . . 177.8(3) ?
C18 C17 N3 C15 . . . . -179.2(4) ?
C16 C17 N3 C15 . . . . 0.5(4) ?
N3 C15 N4 C16 . . . . 0.7(4) ?
C14 C15 N4 C16 . . . . -177.9(3) ?
C21 C16 N4 C15 . . . . -179.7(4) ?
C17 C16 N4 C15 . . . . -0.4(4) ?
